data_7152326
loop_
_publ_author_name
'Martins, Nelson'
'Mateus, Nuno'
'Vinci, Daniele'
'Saidi, Ourida'
'Brigas, Amadeu'
'Bacsa, John'
'Xiao, Jianliang'

_publ_section_title
;
 Another side of the oxazaphospholidine oxide chiral ortho-directing group
;
_journal_issue 20
_journal_name_full 'Organic &amp; Biomolecular Chemistry'
_journal_page_first 4036
_journal_paper_doi 10.1039/c2ob25187f
_journal_volume 10
_journal_year 2012
_chemical_absolute_configuration ad
_chemical_formula_moiety '(Fe 2+), (C5 H5 -), (C27 H26 N O2 P2 -)'
_chemical_formula_sum 'C32 H31 Fe N O2 P2'
_chemical_formula_weight 579.37
_chemical_name_common CHN130FM
_chemical_name_systematic
;
?
;
_space_group_IT_number 19
_symmetry_cell_setting orthorhombic
_symmetry_space_group_name_Hall 'P 2ac 2ab'
_symmetry_space_group_name_H-M 'P 21 21 21'
_atom_sites_solution_hydrogens geom
_atom_sites_solution_primary direct
_atom_sites_solution_secondary difmap
_audit_creation_method SHELXL-97
_cell_angle_alpha 90.00
_cell_angle_beta 90.00
_cell_angle_gamma 90.00
_cell_formula_units_Z 4
_cell_length_a 12.0764(12)
_cell_length_b 13.3216(13)
_cell_length_c 17.3013(16)
_cell_measurement_reflns_used 11102
_cell_measurement_temperature 110(2)
_cell_measurement_theta_max 27.483
_cell_measurement_theta_min 0.966
_cell_volume 2783.4(5)
_computing_cell_refinement 'SAINT V6.45 (Bruker, 2003)'
_computing_data_collection 'SMART V5.625 (Bruker, 2001)'
_computing_data_reduction 'SAINT V6.45 (Bruker, 2003)'
_computing_structure_refinement 'SHELXL-97 (Sheldrick, 1997)'
_computing_structure_solution 'SHELXS-97 (Sheldrick, 1990)'
_diffrn_ambient_temperature 110(2)
_diffrn_measured_fraction_theta_full 0.963
_diffrn_measured_fraction_theta_max 0.963
_diffrn_radiation_monochromator graphite
_diffrn_radiation_source 'fine-focus sealed tube'
_diffrn_radiation_type MoK\a
_diffrn_radiation_wavelength 0.71073
_diffrn_reflns_av_R_equivalents 0.0261
_diffrn_reflns_av_sigmaI/netI 0.0512
_diffrn_reflns_limit_h_max 15
_diffrn_reflns_limit_h_min -11
_diffrn_reflns_limit_k_max 16
_diffrn_reflns_limit_k_min -16
_diffrn_reflns_limit_l_max 17
_diffrn_reflns_limit_l_min -21
_diffrn_reflns_number 13342
_diffrn_reflns_theta_full 27.49
_diffrn_reflns_theta_max 27.49
_diffrn_reflns_theta_min 1.93
_exptl_absorpt_coefficient_mu 0.687
_exptl_absorpt_correction_T_max 0.8579
_exptl_absorpt_correction_T_min 0.8309
_exptl_absorpt_correction_type multi-scan
_exptl_absorpt_process_details 'SADABS (Bruker, 2004)'
_exptl_crystal_colour orange
_exptl_crystal_density_diffrn 1.383
_exptl_crystal_density_method 'not measured'
_exptl_crystal_description prism
_exptl_crystal_F_000 1208
_exptl_crystal_size_max 0.28
_exptl_crystal_size_mid 0.26
_exptl_crystal_size_min 0.23
_refine_diff_density_max 0.532
_refine_diff_density_min -0.223
_refine_diff_density_rms 0.055
_refine_ls_abs_structure_details 'Flack H D (1983), Acta Cryst. A39, 876-881'
_refine_ls_abs_structure_Flack 0.028(12)
_refine_ls_extinction_method none
_refine_ls_goodness_of_fit_ref 0.980
_refine_ls_hydrogen_treatment constr
_refine_ls_matrix_type full
_refine_ls_number_parameters 340
_refine_ls_number_reflns 6013
_refine_ls_number_restraints 0
_refine_ls_restrained_S_all 0.980
_refine_ls_R_factor_all 0.0381
_refine_ls_R_factor_gt 0.0321
_refine_ls_shift/su_max 0.000
_refine_ls_shift/su_mean 0.000
_refine_ls_structure_factor_coef Fsqd
_refine_ls_weighting_details 'calc w=1/[\s^2^(Fo^2^)+(0.0388P)^2^+0.0000P] where P=(Fo^2^+2Fc^2^)/3'
_refine_ls_weighting_scheme calc
_refine_ls_wR_factor_gt 0.0720
_refine_ls_wR_factor_ref 0.0738
_reflns_number_gt 5340
_reflns_number_total 6013
_reflns_threshold_expression >2sigma(I)
_cod_data_source_file c2ob25187f.txt
_cod_data_source_block CHN130FM
_cod_original_sg_symbol_H-M P212121
_cod_database_code 7152326

loop_
_symmetry_equiv_pos_as_xyz
'x, y, z'
'-x+1/2, -y, z+1/2'
'x+1/2, -y+1/2, -z'
'-x, y+1/2, -z+1/2'

loop_
_atom_site_aniso_label
_atom_site_aniso_U_11
_atom_site_aniso_U_22
_atom_site_aniso_U_33
_atom_site_aniso_U_23
_atom_site_aniso_U_13
_atom_site_aniso_U_12
Fe 0.02162(15) 0.02799(16) 0.01234(17) 0.00207(14) -0.00186(14) -0.00655(13)
P1 0.0171(3) 0.0245(3) 0.0144(3) -0.0032(2) -0.0009(2) -0.0021(2)
P2 0.0181(3) 0.0219(3) 0.0170(3) -0.0035(2) 0.0001(2) 0.0001(2)
C11 0.0180(10) 0.0255(11) 0.0083(11) -0.0011(9) 0.0001(8) -0.0015(9)
O1 0.0220(8) 0.0254(8) 0.0153(8) -0.0050(7) 0.0009(7) -0.0057(6)
O2 0.0185(8) 0.0328(9) 0.0235(10) -0.0037(7) 0.0002(7) 0.0017(6)
C13 0.0178(11) 0.0258(11) 0.0145(13) 0.0025(9) 0.0010(9) -0.0051(9)
C30 0.0236(12) 0.0321(13) 0.0315(15) -0.0100(12) 0.0042(12) -0.0082(10)
C27 0.0184(10) 0.0223(11) 0.0186(12) -0.0069(9) 0.0033(10) -0.0001(9)
C21 0.0239(11) 0.0186(10) 0.0176(13) -0.0035(9) -0.0018(10) -0.0016(9)
C12 0.0200(11) 0.0216(10) 0.0086(11) 0.0012(9) 0.0024(9) 0.0001(8)
C3 0.0274(12) 0.0398(14) 0.0186(13) -0.0023(11) -0.0024(11) 0.0002(11)
C32 0.0306(12) 0.0273(12) 0.0184(15) -0.0018(10) 0.0029(10) -0.0034(9)
N1 0.0249(10) 0.0291(10) 0.0152(10) -0.0036(8) -0.0031(9) -0.0027(9)
C5 0.0169(10) 0.0257(11) 0.0235(14) -0.0062(10) 0.0066(10) 0.0005(9)
C29 0.0277(12) 0.0290(12) 0.0317(16) 0.0004(11) 0.0041(11) -0.0059(10)
C28 0.0272(13) 0.0261(12) 0.0223(15) -0.0013(10) -0.0027(10) -0.0011(9)
C26 0.0223(12) 0.0235(11) 0.0206(14) 0.0002(10) -0.0010(9) -0.0011(9)
C4 0.0227(11) 0.0341(13) 0.0202(14) -0.0073(11) 0.0046(11) -0.0009(10)
C9 0.0242(11) 0.0278(12) 0.0526(18) -0.0116(12) 0.0007(13) -0.0042(11)
C25 0.0323(13) 0.0262(12) 0.0230(15) -0.0046(10) 0.0033(11) -0.0020(10)
C22 0.0217(12) 0.0347(13) 0.0263(14) -0.0029(11) -0.0021(11) 0.0022(10)
C18 0.0440(16) 0.0533(16) 0.0118(13) 0.0000(13) -0.0033(12) -0.0242(13)
C17 0.0414(16) 0.0588(17) 0.0130(14) -0.0031(12) 0.0074(11) -0.0061(14)
C14 0.0162(11) 0.0301(12) 0.0195(13) 0.0030(10) -0.0013(9) 0.0016(9)
C2 0.0209(11) 0.0325(12) 0.0162(13) -0.0067(10) -0.0033(10) -0.0011(9)
C31 0.0253(12) 0.0416(15) 0.0220(15) -0.0090(12) 0.0006(11) -0.0042(11)
C6 0.0221(11) 0.0275(12) 0.0281(14) -0.0076(10) 0.0009(10) 0.0007(10)
C15 0.0234(11) 0.0251(12) 0.0142(13) 0.0015(10) 0.0013(9) 0.0013(9)
C23 0.0283(13) 0.0434(14) 0.0275(15) 0.0041(12) -0.0067(11) 0.0060(11)
C1 0.0153(10) 0.0286(12) 0.0193(13) -0.0075(10) -0.0012(9) -0.0038(9)
C19 0.0480(17) 0.066(2) 0.0172(16) 0.0145(14) -0.0070(13) -0.0015(14)
C24 0.0399(15) 0.0359(14) 0.0176(14) 0.0005(11) -0.0047(11) -0.0029(11)
C16 0.0430(17) 0.080(2) 0.0109(14) 0.0006(14) 0.0051(12) -0.0358(16)
C10 0.0196(11) 0.0300(12) 0.0356(16) -0.0071(11) -0.0020(11) 0.0006(10)
C8 0.0320(13) 0.0235(14) 0.054(2) -0.0030(12) 0.0074(13) 0.0029(10)
C7 0.0294(13) 0.0373(14) 0.0334(16) -0.0021(12) -0.0014(12) 0.0045(11)
C20 0.085(2) 0.0401(17) 0.0132(15) 0.0106(12) 0.0007(15) -0.0221(16)

loop_
_atom_site_label
_atom_site_type_symbol
_atom_site_thermal_displace_type
_atom_site_fract_x
_atom_site_fract_y
_atom_site_fract_z
_atom_site_occupancy
_atom_site_U_iso_or_equiv
_atom_site_calc_flag
_atom_site_refinement_flags
Fe Fe Uani 0.40527(3) 0.17695(2) 0.94454(2) 1.000 0.0207(1) . .
P1 P Uani 0.20670(4) 0.14476(4) 0.80980(3) 1.000 0.0187(2) . .
P2 P Uani 0.30159(5) 0.39113(4) 0.85649(3) 1.000 0.0190(2) . .
O1 O Uani 0.18977(12) 0.03648(11) 0.84931(9) 1.000 0.0209(5) . .
O2 O Uani 0.12953(12) 0.22531(12) 0.83007(9) 1.000 0.0249(5) . .
N1 N Uani 0.19675(15) 0.10196(14) 0.72099(11) 1.000 0.0231(6) . .
C1 C Uani 0.13456(18) -0.03240(16) 0.79579(13) 1.000 0.0211(7) . .
C2 C Uani 0.18338(18) -0.00635(17) 0.71609(14) 1.000 0.0232(7) . .
C3 C Uani 0.1939(2) 0.16340(18) 0.65130(14) 1.000 0.0286(8) . .
C4 C Uani 0.29057(18) -0.06202(18) 0.69697(14) 1.000 0.0257(7) . .
C5 C Uani 0.14754(17) -0.13862(16) 0.82294(14) 1.000 0.0220(7) . .
C6 C Uani 0.22069(18) -0.16595(17) 0.88103(14) 1.000 0.0259(7) . .
C7 C Uani 0.2290(2) -0.26551(19) 0.90447(16) 1.000 0.0334(8) . .
C8 C Uani 0.1644(2) -0.33845(18) 0.86925(17) 1.000 0.0365(9) . .
C9 C Uani 0.0920(2) -0.31128(18) 0.81116(17) 1.000 0.0349(8) . .
C10 C Uani 0.08271(19) -0.21189(17) 0.78819(15) 1.000 0.0284(8) . .
C11 C Uani 0.34508(16) 0.17806(17) 0.83564(12) 1.000 0.0173(6) . .
C12 C Uani 0.38505(16) 0.27660(16) 0.85614(12) 1.000 0.0167(6) . .
C13 C Uani 0.50058(17) 0.26601(16) 0.87361(13) 1.000 0.0194(7) . .
C14 C Uani 0.53086(17) 0.16407(17) 0.86484(13) 1.000 0.0219(7) . .
C15 C Uani 0.43640(17) 0.10934(18) 0.84124(13) 1.000 0.0209(7) . .
C16 C Uani 0.2799(2) 0.1305(2) 1.01316(15) 1.000 0.0446(10) . .
C17 C Uani 0.3149(2) 0.2267(2) 1.03721(14) 1.000 0.0377(9) . .
C18 C Uani 0.4282(2) 0.2189(2) 1.05807(15) 1.000 0.0364(9) . .
C19 C Uani 0.4613(3) 0.1192(2) 1.04695(16) 1.000 0.0437(10) . .
C20 C Uani 0.3693(3) 0.0641(2) 1.01894(15) 1.000 0.0461(10) . .
C21 C Uani 0.29306(18) 0.41214(16) 0.75129(13) 1.000 0.0200(7) . .
C22 C Uani 0.19502(19) 0.45017(18) 0.72181(15) 1.000 0.0276(8) . .
C23 C Uani 0.1840(2) 0.46928(19) 0.64339(16) 1.000 0.0331(8) . .
C24 C Uani 0.2700(2) 0.44760(18) 0.59340(16) 1.000 0.0311(8) . .
C25 C Uani 0.3679(2) 0.40874(17) 0.62164(14) 1.000 0.0272(8) . .
C26 C Uani 0.37980(18) 0.39224(16) 0.70102(13) 1.000 0.0221(7) . .
C27 C Uani 0.40556(18) 0.48512(15) 0.88426(13) 1.000 0.0198(6) . .
C28 C Uani 0.43199(18) 0.56751(17) 0.83880(15) 1.000 0.0252(8) . .
C29 C Uani 0.49922(19) 0.64377(18) 0.86673(15) 1.000 0.0295(8) . .
C30 C Uani 0.54095(19) 0.63893(17) 0.94111(16) 1.000 0.0291(8) . .
C31 C Uani 0.51693(19) 0.55676(19) 0.98703(15) 1.000 0.0296(8) . .
C32 C Uani 0.44921(19) 0.48117(17) 0.95933(14) 1.000 0.0254(8) . .
H1 H Uiso 0.05380 -0.01590 0.79510 1.000 0.017(5) calc R
H2 H Uiso 0.12710 -0.02200 0.67540 1.000 0.020(6) calc R
H3A H Uiso 0.25170 0.14090 0.61550 1.000 0.025(8) calc R
H3B H Uiso 0.20660 0.23380 0.66500 1.000 0.027(10) calc R
H3C H Uiso 0.12130 0.15680 0.62650 1.000 0.030(7) calc R
H4A H Uiso 0.32370 -0.03310 0.65030 1.000 0.031(8) calc R
H4B H Uiso 0.27430 -0.13320 0.68810 1.000 0.034(7) calc R
H4C H Uiso 0.34250 -0.05550 0.74020 1.000 0.016(6) calc R
H6 H Uiso 0.26550 -0.11630 0.90500 1.000 0.018(6) calc R
H7 H Uiso 0.27890 -0.28360 0.94460 1.000 0.029(8) calc R
H8 H Uiso 0.16990 -0.40660 0.88500 1.000 0.027(8) calc R
H9 H Uiso 0.04800 -0.36120 0.78670 1.000 0.025(9) calc R
H10 H Uiso 0.03190 -0.19390 0.74860 1.000 0.025(7) calc R
H13 H Uiso 0.54890 0.31880 0.88860 1.000 0.028(6) calc R
H14 H Uiso 0.60260 0.13690 0.87340 1.000 0.029(6) calc R
H15 H Uiso 0.43380 0.03930 0.83090 1.000 0.032(6) calc R
H16 H Uiso 0.20750 0.11370 0.99590 1.000 0.040(9) calc R
H17 H Uiso 0.27080 0.28570 1.03910 1.000 0.030(9) calc R
H18 H Uiso 0.47360 0.27200 1.07640 1.000 0.028(10) calc R
H19 H Uiso 0.53310 0.09290 1.05660 1.000 0.040(8) calc R
H20 H Uiso 0.36840 -0.0053 1.00640 1.000 0.033(9) calc R
H22 H Uiso 0.13480 0.46330 0.75560 1.000 0.031(8) calc R
H23 H Uiso 0.11730 0.49730 0.62400 1.000 0.030(9) calc R
H24 H Uiso 0.26180 0.45950 0.53960 1.000 0.020(6) calc R
H25 H Uiso 0.42690 0.39330 0.58730 1.000 0.033(7) calc R
H26 H Uiso 0.44790 0.36720 0.72070 1.000 0.018(6) calc R
H28 H Uiso 0.40360 0.57180 0.78770 1.000 0.025(6) calc R
H29 H Uiso 0.51670 0.69950 0.83470 1.000 0.034(7) calc R
H30 H Uiso 0.58590 0.69180 0.96050 1.000 0.033(7) calc R
H31 H Uiso 0.54700 0.55220 1.03760 1.000 0.033(9) calc R
H32 H Uiso 0.43200 0.42570 0.99170 1.000 0.028(7) calc R

loop_
_atom_type_symbol
_atom_type_description
_atom_type_scat_dispersion_real
_atom_type_scat_dispersion_imag
_atom_type_scat_source
C C 0.0033 0.0016 'International Tables Vol C Tables 4.2.6.8 and 6.1.1.4'
H H 0.0000 0.0000 'International Tables Vol C Tables 4.2.6.8 and 6.1.1.4'
N N 0.0061 0.0033 'International Tables Vol C Tables 4.2.6.8 and 6.1.1.4'
O O 0.0106 0.0060 'International Tables Vol C Tables 4.2.6.8 and 6.1.1.4'
F F 0.0171 0.0103 'International Tables Vol C Tables 4.2.6.8 and 6.1.1.4'
Si Si 0.0817 0.0704 'International Tables Vol C Tables 4.2.6.8 and 6.1.1.4'
Fe Fe 0.3463 0.8444 'International Tables Vol C Tables 4.2.6.8 and 6.1.1.4'
P P 0.1023 0.0942 'International Tables Vol C Tables 4.2.6.8 and 6.1.1.4'

loop_
_geom_angle_atom_site_label_1
_geom_angle_atom_site_label_2
_geom_angle_atom_site_label_3
_geom_angle
C11 Fe C16 106.24(10)
C11 Fe C20 121.35(11)
C16 Fe C20 40.47(13)
C11 Fe C15 41.47(8)
C16 Fe C15 121.19(10)
C20 Fe C15 105.59(11)
C11 Fe C12 41.70(9)
C16 Fe C12 123.37(11)
C20 Fe C12 159.01(11)
C15 Fe C12 69.64(9)
C11 Fe C19 158.27(11)
C16 Fe C19 67.95(12)
C20 Fe C19 40.70(12)
C15 Fe C19 122.14(11)
C12 Fe C19 158.96(11)
C11 Fe C17 122.37(10)
C16 Fe C17 40.60(11)
C20 Fe C17 68.23(13)
C15 Fe C17 158.07(10)
C12 Fe C17 108.19(10)
C19 Fe C17 67.74(12)
C11 Fe C14 68.96(8)
C16 Fe C14 157.03(11)
C20 Fe C14 121.48(12)
C15 Fe C14 40.46(8)
C12 Fe C14 68.87(9)
C19 Fe C14 107.75(11)
C17 Fe C14 160.71(10)
C11 Fe C13 69.02(9)
C16 Fe C13 160.93(12)
C20 Fe C13 157.86(12)
C15 Fe C13 68.26(9)
C12 Fe C13 40.93(8)
C19 Fe C13 123.22(11)
C17 Fe C13 125.23(11)
C14 Fe C13 40.23(9)
C11 Fe C18 159.35(10)
C16 Fe C18 67.87(10)
C20 Fe C18 67.88(11)
C15 Fe C18 158.70(11)
C12 Fe C18 123.70(10)
C19 Fe C18 39.86(11)
C17 Fe C18 40.38(11)
C14 Fe C18 124.26(10)
C13 Fe C18 109.71(9)
O2 P1 O1 118.27(9)
O2 P1 N1 115.63(10)
O1 P1 N1 94.44(9)
O2 P1 C11 110.71(10)
O1 P1 C11 103.58(9)
N1 P1 C11 112.86(10)
C12 P2 C27 101.13(10)
C12 P2 C21 98.90(10)
C27 P2 C21 101.11(10)
C15 C11 C12 107.79(18)
C15 C11 P1 125.27(17)
C12 C11 P1 126.93(16)
C15 C11 Fe 69.91(12)
C12 C11 Fe 69.93(12)
P1 C11 Fe 124.72(11)
C1 O1 P1 110.57(14)
C14 C13 C12 108.84(19)
C14 C13 Fe 69.85(12)
C12 C13 Fe 68.84(12)
C31 C30 C29 119.6(2)
C28 C27 C32 117.9(2)
C28 C27 P2 123.27(18)
C32 C27 P2 118.21(16)
C22 C21 C26 119.0(2)
C22 C21 P2 117.88(18)
C26 C21 P2 123.14(17)
C13 C12 C11 106.80(18)
C13 C12 P2 128.13(16)
C11 C12 P2 125.06(15)
C13 C12 Fe 70.23(12)
C11 C12 Fe 68.37(12)
P2 C12 Fe 127.30(11)
C31 C32 C27 121.0(2)
C2 N1 C3 120.39(19)
C2 N1 P1 113.98(16)
C3 N1 P1 125.51(16)
C6 C5 C10 119.3(2)
C6 C5 C1 122.7(2)
C10 C5 C1 118.0(2)
C30 C29 C28 120.2(2)
C27 C28 C29 121.1(2)
C21 C26 C25 120.6(2)
C8 C9 C10 120.8(2)
C24 C25 C26 119.8(2)
C21 C22 C23 120.7(2)
C19 C18 C17 108.2(2)
C19 C18 Fe 69.58(16)
C17 C18 Fe 69.42(15)
C16 C17 C18 107.2(3)
C16 C17 Fe 68.65(15)
C18 C17 Fe 70.20(16)
C15 C14 C13 108.48(19)
C15 C14 Fe 68.95(12)
C13 C14 Fe 69.91(12)
N1 C2 C4 113.57(19)
N1 C2 C1 102.34(18)
C4 C2 C1 114.1(2)
C32 C31 C30 120.2(2)
C5 C6 C7 120.5(2)
C14 C15 C11 108.1(2)
C14 C15 Fe 70.60(13)
C11 C15 Fe 68.62(12)
C24 C23 C22 120.2(2)
O1 C1 C5 110.33(19)
O1 C1 C2 104.61(17)
C5 C1 C2 116.99(19)
C18 C19 C20 108.2(3)
C18 C19 Fe 70.56(16)
C20 C19 Fe 68.90(16)
C25 C24 C23 119.8(2)
C20 C16 C17 108.7(3)
C20 C16 Fe 69.96(16)
C17 C16 Fe 70.74(15)
C9 C10 C5 120.0(2)
C9 C8 C7 119.5(2)
C8 C7 C6 120.0(3)
C16 C20 C19 107.6(3)
C16 C20 Fe 69.57(15)
C19 C20 Fe 70.41(16)

loop_
_geom_bond_atom_site_label_1
_geom_bond_atom_site_label_2
_geom_bond_distance
_geom_bond_publ_flag
Fe C11 2.020(2) yes
Fe C12 2.040(2) yes
Fe C13 2.059(2) yes
Fe C14 2.057(2) yes
Fe C15 2.036(2) yes
Fe C16 2.021(3) yes
Fe C17 2.050(2) yes
Fe C18 2.061(3) yes
Fe C19 2.047(3) yes
Fe C20 2.026(3) yes
P1 O1 1.6093(16) yes
P1 O2 1.4639(16) yes
P1 N1 1.643(2) yes
P1 C11 1.786(2) yes
P2 C12 1.829(2) yes
P2 C21 1.844(2) yes
P2 C27 1.837(2) yes
O1 C1 1.464(3) yes
N1 C2 1.454(3) yes
N1 C3 1.458(3) yes
C1 C2 1.539(3) no
C1 C5 1.499(3) no
C2 C4 1.528(3) no
C5 C6 1.387(3) no
C5 C10 1.388(3) no
C6 C7 1.391(3) no
C7 C8 1.387(4) no
C8 C9 1.380(4) no
C9 C10 1.387(3) no
C11 C12 1.443(3) no
C11 C15 1.437(3) no
C12 C13 1.435(3) no
C13 C14 1.415(3) no
C14 C15 1.414(3) no
C16 C17 1.412(4) no
C16 C20 1.399(4) no
C17 C18 1.419(3) no
C18 C19 1.400(4) no
C19 C20 1.417(5) no
C21 C22 1.385(3) no
C21 C26 1.387(3) no
C22 C23 1.387(4) no
C23 C24 1.382(4) no
C24 C25 1.380(3) no
C25 C26 1.398(3) no
C27 C28 1.388(3) no
C27 C32 1.403(3) no
C28 C29 1.387(3) no
C29 C30 1.384(4) no
C30 C31 1.383(4) no
C31 C32 1.383(3) no
C1 H1 1.0000 no
C2 H2 1.0000 no
C3 H3A 0.9800 no
C3 H3B 0.9800 no
C3 H3C 0.9800 no
C4 H4A 0.9800 no
C4 H4B 0.9800 no
C4 H4C 0.9800 no
C6 H6 0.9500 no
C7 H7 0.9500 no
C8 H8 0.9500 no
C9 H9 0.9500 no
C10 H10 0.9500 no
C13 H13 0.9500 no
C14 H14 0.9500 no
C15 H15 0.9500 no
C16 H16 0.9500 no
C17 H17 0.9500 no
C18 H18 0.9500 no
C19 H19 0.9500 no
C20 H20 0.9500 no
C22 H22 0.9500 no
C23 H23 0.9500 no
C24 H24 0.9500 no
C25 H25 0.9500 no
C26 H26 0.9500 no
C28 H28 0.9500 no
C29 H29 0.9500 no
C30 H30 0.9500 no
C31 H31 0.9500 no
C32 H32 0.9500 no
